data_7250662
loop_
_publ_author_name
'Rodr&#xed;guez-N&#xfa;&#xf1;ez, Yeray A'
'S&#xe1;nchez-M&#xe1;rquez, Jes&#xfa;s'
'Quintero-Saumeth, Jorge'
'Guerra, Cristian J.'
'Polo-Cuadrado, Efra&#xed;n'
'Villaman, David'
'Fica-Cornejo, Cristopher A'
'Romero Boh&#xf3;rquez, Arnold R'

_publ_section_title
;
 Mechanistic insights on the Lewis acid-catalyzed three-component cationic
 Povarov reaction: synthesis of <i>N</i>-propargyl
 1,2,3,4-tetrahydroquinolines.
;
_journal_issue 15
_journal_name_full 'RSC advances'
_journal_page_first 11799
_journal_page_last 11810
_journal_paper_doi 10.1039/d5ra01375e
_journal_volume 15
_journal_year 2025
_chemical_absolute_configuration unk
_chemical_formula_moiety 'C17 H20 N2 O2'
_chemical_formula_sum 'C17 H20 N2 O2'
_chemical_formula_weight 284.35
_space_group_crystal_system monoclinic
_space_group_IT_number 9
_space_group_name_Hall 'C -2yc'
_space_group_name_H-M_alt 'C 1 c 1'
_atom_sites_solution_hydrogens geom
_atom_sites_solution_primary dual
_audit_creation_date 2024-12-28
_audit_creation_method
;
Olex2 1.5
(compiled 2024.01.12 svn.r2f8d729c for OlexSys, GUI svn.r6928)
;
_audit_update_record
;
2025-01-08 deposited with the CCDC.	2025-04-10 downloaded from the CCDC.
;
_cell_angle_alpha 90
_cell_angle_beta 96.2680(10)
_cell_angle_gamma 90
_cell_formula_units_Z 4
_cell_length_a 9.4298(3)
_cell_length_b 17.4070(7)
_cell_length_c 9.4334(4)
_cell_measurement_reflns_used 4550
_cell_measurement_temperature 296.15
_cell_measurement_theta_max 26.93
_cell_measurement_theta_min 2.34
_cell_volume 1539.18(10)
_computing_cell_refinement 'SAINT V8.40B (?, 2016)'
_computing_data_reduction 'SAINT V8.40B (?, 2016)'
_computing_molecular_graphics 'Olex2 1.5 (Dolomanov et al., 2009)'
_computing_publication_material 'Olex2 1.5 (Dolomanov et al., 2009)'
_computing_structure_refinement 'XL  (Sheldrick, 2008)'
_computing_structure_solution 'SHELXT 2018/2 (Sheldrick, 2018)'
_diffrn_ambient_temperature 296.15
_diffrn_measured_fraction_theta_full 0.994
_diffrn_measured_fraction_theta_max 0.995
_diffrn_measurement_device_type 'Bruker APEX-II CCD'
_diffrn_measurement_method '\f and \w scans'
_diffrn_radiation_type MoK\a
_diffrn_radiation_wavelength 0.71073
_diffrn_reflns_av_R_equivalents 0.0455
_diffrn_reflns_av_unetI/netI 0.0329
_diffrn_reflns_Laue_measured_fraction_full 0.994
_diffrn_reflns_Laue_measured_fraction_max 0.995
_diffrn_reflns_limit_h_max 11
_diffrn_reflns_limit_h_min -12
_diffrn_reflns_limit_k_max 22
_diffrn_reflns_limit_k_min -22
_diffrn_reflns_limit_l_max 12
_diffrn_reflns_limit_l_min -12
_diffrn_reflns_number 17238
_diffrn_reflns_point_group_measured_fraction_full 0.947
_diffrn_reflns_point_group_measured_fraction_max 0.937
_diffrn_reflns_theta_full 25.242
_diffrn_reflns_theta_max 27.493
_diffrn_reflns_theta_min 2.340
_diffrn_source_current 1.4
_diffrn_source_power 0.07
_diffrn_source_voltage 50.0
_diffrn_standards_number 0
_exptl_absorpt_coefficient_mu 0.081
_exptl_absorpt_correction_T_max 0.7456
_exptl_absorpt_correction_T_min 0.6970
_exptl_absorpt_correction_type multi-scan
_exptl_absorpt_process_details
;
SADABS-2016/2 (Bruker,2016/2) was used for absorption correction.
wR2(int) was 0.0966 before and 0.0548 after correction.
The Ratio of minimum to maximum transmission is 0.9348.
The \l/2 correction factor is Not present.
;
_exptl_crystal_colour 'light yellow'
_exptl_crystal_colour_modifier light
_exptl_crystal_colour_primary yellow
_exptl_crystal_density_diffrn 1.227
_exptl_crystal_description block
_exptl_crystal_F_000 608
_exptl_crystal_size_max 0.226
_exptl_crystal_size_mid 0.182
_exptl_crystal_size_min 0.052
_refine_diff_density_max 0.129
_refine_diff_density_min -0.199
_refine_diff_density_rms 0.032
_refine_ls_abs_structure_details
;
 Flack x determined using 1077 quotients [(I+)-(I-)]/[(I+)+(I-)]
 (Parsons, Flack and Wagner, Acta Cryst. B69 (2013) 249-259).
;
_refine_ls_extinction_method none
_refine_ls_goodness_of_fit_ref 1.055
_refine_ls_hydrogen_treatment constr
_refine_ls_matrix_type full
_refine_ls_number_parameters 191
_refine_ls_number_reflns 3314
_refine_ls_number_restraints 2
_refine_ls_restrained_S_all 1.055
_refine_ls_R_factor_all 0.0546
_refine_ls_R_factor_gt 0.0440
_refine_ls_shift/su_max 0.000
_refine_ls_shift/su_mean 0.000
_refine_ls_structure_factor_coef Fsqd
_refine_ls_weighting_details 'w=1/[\s^2^(Fo^2^)+(0.0672P)^2^+0.1853P] where P=(Fo^2^+2Fc^2^)/3'
_refine_ls_weighting_scheme calc
_refine_ls_wR_factor_gt 0.1138
_refine_ls_wR_factor_ref 0.1212
_reflns_Friedel_coverage 0.878
_reflns_Friedel_fraction_full 0.899
_reflns_Friedel_fraction_max 0.879
_reflns_number_gt 2723
_reflns_number_total 3314
_reflns_threshold_expression 'I > 2\s(I)'
_cod_data_source_file d5ra01375e2.cif
_cod_data_source_block dv_cf23
_cod_database_code 7250662
_shelx_shelxl_version_number 2019/1
_shelx_space_group_comment
;
The symmetry employed for this shelxl refinement is uniquely defined
by the following loop, which should always be used as a source of
symmetry information in preference to the above space-group names.
They are only intended as comments.
;
_shelx_estimated_absorpt_t_max 0.996
_shelx_estimated_absorpt_t_min 0.982
_olex2_refinement_description
;
1.a Ternary CH refined with riding coordinates:
 C13(H13)
1.b Secondary CH2 refined with riding coordinates:
 C8(H8A,H8B), C9(H9A,H9B), C12(H12A,H12B), C15(H15A,H15B), C16(H16A,H16B),
 C17(H17A,H17B)
1.c Aromatic/amide H refined with riding coordinates:
 C2(H2), C3(H3), C6(H6)
1.d Idealised Me refined as rotating group:
 C21(H21A,H21B,H21C)
1.e :
 C11(H11)
;
_olex2_submission_special_instructions 'No special instructions were received'

loop_
_space_group_symop_operation_xyz
'x, y, z'
'x, -y, z+1/2'
'x+1/2, y+1/2, z'
'x+1/2, -y+1/2, z+1/2'

loop_
_atom_site_label
_atom_site_type_symbol
_atom_site_fract_x
_atom_site_fract_y
_atom_site_fract_z
_atom_site_U_iso_or_equiv
_atom_site_adp_type
_atom_site_occupancy
_atom_site_site_symmetry_order
_atom_site_calc_flag
_atom_site_refinement_flags_posn
_atom_site_refinement_flags_adp
_atom_site_refinement_flags_occupancy
_atom_site_disorder_assembly
_atom_site_disorder_group
C1 C 0.6969(3) 0.40587(16) 0.6210(3) 0.0484(6) Uani 1 1 d . . . . .
C2 C 0.5983(3) 0.46419(16) 0.6201(3) 0.0513(7) Uani 1 1 d . . . . .
H2 H 0.607641 0.501406 0.691236 0.062 Uiso 1 1 calc R U . . .
C3 C 0.4855(3) 0.46757(15) 0.5137(3) 0.0481(6) Uani 1 1 d . . . . .
H3 H 0.419950 0.507434 0.514720 0.058 Uiso 1 1 calc R U . . .
C4 C 0.4667(3) 0.41314(13) 0.4048(3) 0.0396(5) Uani 1 1 d . . . . .
C5 C 0.5694(3) 0.35406(13) 0.4060(3) 0.0389(5) Uani 1 1 d . . . . .
C6 C 0.6808(3) 0.35185(15) 0.5125(3) 0.0455(6) Uani 1 1 d . . . . .
H6 H 0.747940 0.312742 0.511740 0.055 Uiso 1 1 calc R U . . .
N7 N 0.3538(2) 0.41710(13) 0.2947(2) 0.0485(5) Uani 1 1 d . . . . .
C8 C 0.3195(3) 0.34682(18) 0.2152(4) 0.0573(7) Uani 1 1 d . . . . .
H8A H 0.250772 0.357650 0.133476 0.069 Uiso 1 1 calc R U . . .
H8B H 0.277308 0.309938 0.275354 0.069 Uiso 1 1 calc R U . . .
C9 C 0.2288(3) 0.46290(18) 0.3182(4) 0.0594(8) Uani 1 1 d . . . . .
H9A H 0.166669 0.466260 0.229448 0.071 Uiso 1 1 calc R U . . .
H9B H 0.259504 0.514580 0.344993 0.071 Uiso 1 1 calc R U . . .
C10 C 0.1465(3) 0.43155(19) 0.4297(4) 0.0582(7) Uani 1 1 d . . . . .
C11 C 0.0815(4) 0.4070(2) 0.5190(5) 0.0727(9) Uani 1 1 d . . . . .
H11 H 0.030070 0.387482 0.589594 0.087 Uiso 1 1 calc R U . . .
C12 C 0.4543(3) 0.31353(19) 0.1656(3) 0.0546(7) Uani 1 1 d . . . . .
H12A H 0.430876 0.269060 0.105658 0.065 Uiso 1 1 calc R U . . .
H12B H 0.499548 0.351452 0.110111 0.065 Uiso 1 1 calc R U . . .
C13 C 0.5551(3) 0.29044(15) 0.2946(3) 0.0435(6) Uani 1 1 d . . . . .
H13 H 0.512968 0.245934 0.337855 0.052 Uiso 1 1 calc R U . . .
N14 N 0.6935(3) 0.26661(13) 0.2552(3) 0.0517(6) Uani 1 1 d . . . . .
C15 C 0.7820(4) 0.3145(2) 0.1744(4) 0.0776(10) Uani 1 1 d . . . . .
H15A H 0.799168 0.364078 0.219801 0.093 Uiso 1 1 calc R U . . .
H15B H 0.737171 0.322277 0.077921 0.093 Uiso 1 1 calc R U . . .
C16 C 0.9156(6) 0.2711(4) 0.1740(9) 0.134(2) Uani 1 1 d . . . . .
H16A H 0.937653 0.263773 0.076911 0.161 Uiso 1 1 calc R U . . .
H16B H 0.993497 0.299277 0.225981 0.161 Uiso 1 1 calc R U . . .
C17 C 0.8980(5) 0.1968(3) 0.2418(5) 0.0961(16) Uani 1 1 d . . . . .
H17A H 0.973422 0.188429 0.318699 0.115 Uiso 1 1 calc R U . . .
H17B H 0.900340 0.155538 0.172952 0.115 Uiso 1 1 calc R U . . .
C18 C 0.7547(4) 0.20003(19) 0.2985(3) 0.0613(8) Uani 1 1 d . . . . .
O19 O 0.8108(2) 0.39370(15) 0.7226(2) 0.0693(6) Uani 1 1 d . . . . .
O20 O 0.7017(3) 0.15156(14) 0.3704(3) 0.0822(8) Uani 1 1 d . . . . .
C21 C 0.8366(6) 0.4475(3) 0.8338(4) 0.0906(13) Uani 1 1 d . . . . .
H21A H 0.848893 0.497607 0.794276 0.136 Uiso 1 1 calc R U . . .
H21B H 0.921387 0.433389 0.893765 0.136 Uiso 1 1 calc R U . . .
H21C H 0.757007 0.448329 0.889189 0.136 Uiso 1 1 calc R U . . .

loop_
_atom_site_aniso_label
_atom_site_aniso_U_11
_atom_site_aniso_U_22
_atom_site_aniso_U_33
_atom_site_aniso_U_23
_atom_site_aniso_U_13
_atom_site_aniso_U_12
C1 0.0400(14) 0.0555(15) 0.0507(15) -0.0072(12) 0.0099(12) -0.0074(11)
C2 0.0506(17) 0.0480(14) 0.0584(16) -0.0157(12) 0.0205(14) -0.0091(11)
C3 0.0452(15) 0.0410(13) 0.0609(16) -0.0041(11) 0.0182(12) 0.0023(10)
C4 0.0367(13) 0.0380(12) 0.0460(13) 0.0035(10) 0.0131(10) -0.0016(9)
C5 0.0381(13) 0.0382(12) 0.0424(12) -0.0019(9) 0.0128(10) -0.0029(9)
C6 0.0399(13) 0.0484(14) 0.0492(14) -0.0038(11) 0.0090(11) 0.0068(10)
N7 0.0428(13) 0.0495(12) 0.0538(13) 0.0057(10) 0.0078(10) 0.0073(9)
C8 0.0423(15) 0.0688(18) 0.0594(16) -0.0044(14) -0.0006(12) 0.0005(13)
C9 0.0498(17) 0.0646(18) 0.0634(17) 0.0169(15) 0.0052(13) 0.0205(13)
C10 0.0404(15) 0.0671(18) 0.0667(18) 0.0022(15) 0.0040(13) 0.0145(13)
C11 0.0521(17) 0.093(2) 0.075(2) 0.0062(19) 0.0157(16) 0.0062(17)
C12 0.0524(17) 0.0621(18) 0.0488(15) -0.0126(12) 0.0038(12) 0.0013(13)
C13 0.0418(14) 0.0421(12) 0.0482(14) -0.0052(10) 0.0111(11) -0.0009(10)
N14 0.0452(13) 0.0489(12) 0.0627(14) -0.0161(10) 0.0131(10) 0.0040(9)
C15 0.065(2) 0.088(2) 0.085(2) -0.007(2) 0.034(2) -0.0070(18)
C16 0.086(4) 0.126(5) 0.204(7) -0.024(5) 0.080(4) 0.009(3)
C17 0.068(2) 0.133(4) 0.085(3) -0.040(3) 0.000(2) 0.044(3)
C18 0.067(2) 0.0625(18) 0.0513(16) -0.0206(15) -0.0047(14) 0.0171(15)
O19 0.0552(13) 0.0904(16) 0.0597(12) -0.0209(11) -0.0055(10) 0.0011(11)
O20 0.110(2) 0.0611(14) 0.0733(15) 0.0008(12) 0.0000(15) 0.0265(14)
C21 0.098(3) 0.095(3) 0.072(2) -0.023(2) -0.018(2) -0.006(2)

loop_
_atom_type_symbol
_atom_type_description
_atom_type_scat_dispersion_real
_atom_type_scat_dispersion_imag
_atom_type_scat_source
C C 0.0033 0.0016 'International Tables Vol C Tables 4.2.6.8 and 6.1.1.4'
H H 0.0000 0.0000 'International Tables Vol C Tables 4.2.6.8 and 6.1.1.4'
N N 0.0061 0.0033 'International Tables Vol C Tables 4.2.6.8 and 6.1.1.4'
O O 0.0106 0.0060 'International Tables Vol C Tables 4.2.6.8 and 6.1.1.4'

loop_
_geom_angle_atom_site_label_1
_geom_angle_atom_site_label_2
_geom_angle_atom_site_label_3
_geom_angle
_geom_angle_site_symmetry_1
_geom_angle_site_symmetry_3
_geom_angle_publ_flag
C2 C1 C6 118.5(3) . . ?
O19 C1 C2 126.4(2) . . ?
O19 C1 C6 115.1(2) . . ?
C1 C2 H2 119.9 . . ?
C1 C2 C3 120.1(2) . . ?
C3 C2 H2 119.9 . . ?
C2 C3 H3 118.9 . . ?
C2 C3 C4 122.1(2) . . ?
C4 C3 H3 118.9 . . ?
C3 C4 C5 117.2(2) . . ?
C3 C4 N7 122.4(2) . . ?
N7 C4 C5 120.3(2) . . ?
C4 C5 C13 121.1(2) . . ?
C6 C5 C4 119.7(2) . . ?
C6 C5 C13 119.2(2) . . ?
C1 C6 H6 118.8 . . ?
C5 C6 C1 122.3(2) . . ?
C5 C6 H6 118.8 . . ?
C4 N7 C8 116.6(2) . . ?
C4 N7 C9 118.3(2) . . ?
C8 N7 C9 113.6(3) . . ?
N7 C8 H8A 109.8 . . ?
N7 C8 H8B 109.8 . . ?
N7 C8 C12 109.5(2) . . ?
H8A C8 H8B 108.2 . . ?
C12 C8 H8A 109.8 . . ?
C12 C8 H8B 109.8 . . ?
N7 C9 H9A 108.8 . . ?
N7 C9 H9B 108.8 . . ?
N7 C9 C10 113.7(2) . . ?
H9A C9 H9B 107.7 . . ?
C10 C9 H9A 108.8 . . ?
C10 C9 H9B 108.8 . . ?
C11 C10 C9 179.6(4) . . ?
C10 C11 H11 180.0 . . ?
C8 C12 H12A 109.9 . . ?
C8 C12 H12B 109.9 . . ?
H12A C12 H12B 108.3 . . ?
C13 C12 C8 109.1(2) . . ?
C13 C12 H12A 109.9 . . ?
C13 C12 H12B 109.9 . . ?
C5 C13 H13 107.3 . . ?
C12 C13 C5 111.2(2) . . ?
C12 C13 H13 107.3 . . ?
N14 C13 C5 111.7(2) . . ?
N14 C13 C12 111.9(2) . . ?
N14 C13 H13 107.3 . . ?
C15 N14 C13 123.6(3) . . ?
C18 N14 C13 122.5(3) . . ?
C18 N14 C15 113.8(3) . . ?
N14 C15 H15A 110.9 . . ?
N14 C15 H15B 110.9 . . ?
N14 C15 C16 104.4(4) . . ?
H15A C15 H15B 108.9 . . ?
C16 C15 H15A 110.9 . . ?
C16 C15 H15B 110.9 . . ?
C15 C16 H16A 110.0 . . ?
C15 C16 H16B 110.0 . . ?
H16A C16 H16B 108.4 . . ?
C17 C16 C15 108.4(4) . . ?
C17 C16 H16A 110.0 . . ?
C17 C16 H16B 110.0 . . ?
C16 C17 H17A 110.6 . . ?
C16 C17 H17B 110.6 . . ?
C16 C17 C18 105.7(3) . . ?
H17A C17 H17B 108.7 . . ?
C18 C17 H17A 110.6 . . ?
C18 C17 H17B 110.6 . . ?
N14 C18 C17 107.3(4) . . ?
O20 C18 N14 125.3(3) . . ?
O20 C18 C17 127.4(4) . . ?
C1 O19 C21 118.4(3) . . ?
O19 C21 H21A 109.5 . . ?
O19 C21 H21B 109.5 . . ?
O19 C21 H21C 109.5 . . ?
H21A C21 H21B 109.5 . . ?
H21A C21 H21C 109.5 . . ?
H21B C21 H21C 109.5 . . ?

loop_
_geom_bond_atom_site_label_1
_geom_bond_atom_site_label_2
_geom_bond_distance
_geom_bond_site_symmetry_2
_geom_bond_publ_flag
C1 C2 1.376(4) . ?
C1 C6 1.386(4) . ?
C1 O19 1.375(4) . ?
C2 H2 0.9300 . ?
C2 C3 1.382(4) . ?
C3 H3 0.9300 . ?
C3 C4 1.394(4) . ?
C4 C5 1.411(3) . ?
C4 N7 1.406(3) . ?
C5 C6 1.373(4) . ?
C5 C13 1.522(3) . ?
C6 H6 0.9300 . ?
N7 C8 1.453(4) . ?
N7 C9 1.460(4) . ?
C8 H8A 0.9700 . ?
C8 H8B 0.9700 . ?
C8 C12 1.517(4) . ?
C9 H9A 0.9700 . ?
C9 H9B 0.9700 . ?
C9 C10 1.477(5) . ?
C10 C11 1.175(5) . ?
C11 H11 0.9300 . ?
C12 H12A 0.9700 . ?
C12 H12B 0.9700 . ?
C12 C13 1.514(4) . ?
C13 H13 0.9800 . ?
C13 N14 1.456(3) . ?
N14 C15 1.453(4) . ?
N14 C18 1.339(4) . ?
C15 H15A 0.9700 . ?
C15 H15B 0.9700 . ?
C15 C16 1.468(7) . ?
C16 H16A 0.9700 . ?
C16 H16B 0.9700 . ?
C16 C17 1.460(8) . ?
C17 H17A 0.9700 . ?
C17 H17B 0.9700 . ?
C17 C18 1.508(6) . ?
C18 O20 1.223(4) . ?
O19 C21 1.408(4) . ?
C21 H21A 0.9600 . ?
C21 H21B 0.9600 . ?
C21 H21C 0.9600 . ?

loop_
_geom_hbond_atom_site_label_D
_geom_hbond_atom_site_label_H
_geom_hbond_atom_site_label_A
_geom_hbond_distance_DH
_geom_hbond_distance_HA
_geom_hbond_distance_DA
_geom_hbond_angle_DHA
_geom_hbond_site_symmetry_A
_geom_hbond_publ_flag
C8 H8A O20 0.97 2.48 3.321(4) 145.0 4_454 yes
C9 H9B O20 0.97 2.46 3.335(4) 149.3 3_455 yes
C11 H11 O19 0.93 2.54 3.367(5) 148.9 1_455 yes

loop_
_geom_torsion_atom_site_label_1
_geom_torsion_atom_site_label_2
_geom_torsion_atom_site_label_3
_geom_torsion_atom_site_label_4
_geom_torsion
_geom_torsion_site_symmetry_1
_geom_torsion_site_symmetry_2
_geom_torsion_site_symmetry_3
_geom_torsion_site_symmetry_4
_geom_torsion_publ_flag
C1 C2 C3 C4 0.1(4) . . . . ?
C2 C1 C6 C5 -0.9(4) . . . . ?
C2 C1 O19 C21 -3.8(5) . . . . ?
C2 C3 C4 C5 -0.7(4) . . . . ?
C2 C3 C4 N7 -178.7(2) . . . . ?
C3 C4 C5 C6 0.6(3) . . . . ?
C3 C4 C5 C13 177.8(2) . . . . ?
C3 C4 N7 C8 -161.4(3) . . . . ?
C3 C4 N7 C9 -20.4(4) . . . . ?
C4 C5 C6 C1 0.3(4) . . . . ?
C4 C5 C13 C12 18.8(3) . . . . ?
C4 C5 C13 N14 144.5(2) . . . . ?
C4 N7 C8 C12 -50.8(3) . . . . ?
C4 N7 C9 C10 -66.6(4) . . . . ?
C5 C4 N7 C8 20.7(3) . . . . ?
C5 C4 N7 C9 161.7(2) . . . . ?
C5 C13 N14 C15 -69.5(3) . . . . ?
C5 C13 N14 C18 106.1(3) . . . . ?
C6 C1 C2 C3 0.8(4) . . . . ?
C6 C1 O19 C21 178.0(3) . . . . ?
C6 C5 C13 C12 -164.0(2) . . . . ?
C6 C5 C13 N14 -38.2(3) . . . . ?
N7 C4 C5 C6 178.6(2) . . . . ?
N7 C4 C5 C13 -4.2(3) . . . . ?
N7 C8 C12 C13 64.4(3) . . . . ?
C8 N7 C9 C10 75.5(4) . . . . ?
C8 C12 C13 C5 -47.5(3) . . . . ?
C8 C12 C13 N14 -173.1(2) . . . . ?
C9 N7 C8 C12 166.4(2) . . . . ?
C12 C13 N14 C15 55.9(4) . . . . ?
C12 C13 N14 C18 -128.5(3) . . . . ?
C13 C5 C6 C1 -177.0(2) . . . . ?
C13 N14 C15 C16 173.9(4) . . . . ?
C13 N14 C18 C17 -177.9(3) . . . . ?
C13 N14 C18 O20 2.4(4) . . . . ?
N14 C15 C16 C17 5.2(6) . . . . ?
C15 N14 C18 C17 -1.9(4) . . . . ?
C15 N14 C18 O20 178.4(3) . . . . ?
C15 C16 C17 C18 -6.4(6) . . . . ?
C16 C17 C18 N14 5.1(5) . . . . ?
C16 C17 C18 O20 -175.2(4) . . . . ?
C18 N14 C15 C16 -2.0(5) . . . . ?
O19 C1 C2 C3 -177.3(3) . . . . ?
O19 C1 C6 C5 177.4(2) . . . . ?
